data_2219782
loop_
_publ_author_name
'Feng, Hai-Mei'
'Wang, Xin'
'Lei, Ke-Wei'

_publ_section_title
;The cocrystal
 2-hydroxy-4-methyl-<i>N</i>-propanoylbenzohydrazide--2-hydroxy-<i>N</i>-(2-hydroxy-4-methylbenzoyl)-6-methylbenzohydrazide
 (2/1)
;
_journal_coeditor_code BT2793
_journal_issue 11
_journal_name_full 'Acta Crystallographica Section E'
_journal_page_first o2144
_journal_paper_doi 10.1107/S1600536808033515
_journal_volume 64
_journal_year 2008
_chemical_formula_iupac '2C11 H14 N2 O3 , C16 H16 N2 O4'
_chemical_formula_moiety '2C11 H14 N2 O3 , C16 H16 N2 O4'
_chemical_formula_sum 'C38 H44 N6 O10'
_chemical_formula_weight 744.79
_chemical_melting_point_gt 488
_chemical_melting_point_lt 496
_chemical_name_systematic
;
2-hydroxy-4-methyl-<i>N</i>-propanoylbenzohydrazide--
2-hydroxy-<i>N</i>-(2-hydroxy-4-methylbenzoyl)-6-methylbenzohydrazide (2/1)
;
_space_group_IT_number 2
_symmetry_cell_setting triclinic
_symmetry_space_group_name_Hall '-P 1'
_symmetry_space_group_name_H-M 'P -1'
_atom_sites_solution_hydrogens geom
_atom_sites_solution_primary direct
_atom_sites_solution_secondary difmap
_audit_creation_method SHELXL97
_cell_angle_alpha 109.522(3)
_cell_angle_beta 93.6080(10)
_cell_angle_gamma 104.448(4)
_cell_formula_units_Z 1
_cell_length_a 6.5778(10)
_cell_length_b 10.7618(17)
_cell_length_c 13.936(2)
_cell_measurement_reflns_used 6530
_cell_measurement_temperature 296(2)
_cell_measurement_theta_max 27.62
_cell_measurement_theta_min 0.997
_cell_volume 888.8(2)
_computing_cell_refinement 'SMART (Bruker, 2007)'
_computing_data_collection 'SMART (Bruker, 2007)'
_computing_data_reduction 'SAINT (Bruker, 2007)'
_computing_molecular_graphics 'SHELXTL (Sheldrick, 2008)'
_computing_publication_material 'SHELXTL (Sheldrick, 2008)'
_computing_structure_refinement 'SHELXL97 (Sheldrick, 2008)'
_computing_structure_solution 'SHELXS97 (Sheldrick, 2008)'
_diffrn_ambient_temperature 296(2)
_diffrn_detector_area_resol_mean 0
_diffrn_measured_fraction_theta_full 0.981
_diffrn_measured_fraction_theta_max 0.964
_diffrn_measurement_device_type 'Bruker APEXII'
_diffrn_measurement_method \w
_diffrn_radiation_monochromator graphite
_diffrn_radiation_source 'fine-focus sealed tube'
_diffrn_radiation_type MoK\a
_diffrn_radiation_wavelength 0.71073
_diffrn_reflns_av_R_equivalents 0.0216
_diffrn_reflns_av_sigmaI/netI 0.0294
_diffrn_reflns_limit_h_max 8
_diffrn_reflns_limit_h_min -8
_diffrn_reflns_limit_k_max 14
_diffrn_reflns_limit_k_min -14
_diffrn_reflns_limit_l_max 18
_diffrn_reflns_limit_l_min -18
_diffrn_reflns_number 5076
_diffrn_reflns_theta_full 27.58
_diffrn_reflns_theta_max 27.58
_diffrn_reflns_theta_min 0.973
_diffrn_standards_interval_count 0
_diffrn_standards_interval_time 0
_diffrn_standards_number 0
_exptl_absorpt_coefficient_mu 0.102
_exptl_absorpt_correction_T_max 0.975
_exptl_absorpt_correction_T_min 0.964
_exptl_absorpt_correction_type multi-scan
_exptl_absorpt_process_details '(SADABS; Bruker, 2005)'
_exptl_crystal_colour colourless
_exptl_crystal_density_diffrn 1.391
_exptl_crystal_density_method 'not measured'
_exptl_crystal_description block
_exptl_crystal_F_000 394
_exptl_crystal_size_max 0.540
_exptl_crystal_size_mid 0.300
_exptl_crystal_size_min 0.250
_refine_diff_density_max 0.199
_refine_diff_density_min -0.221
_refine_ls_extinction_method none
_refine_ls_goodness_of_fit_ref 0.903
_refine_ls_hydrogen_treatment mixed
_refine_ls_matrix_type full
_refine_ls_number_parameters 246
_refine_ls_number_reflns 4125
_refine_ls_number_restraints 0
_refine_ls_restrained_S_all 0.903
_refine_ls_R_factor_all 0.0470
_refine_ls_R_factor_gt 0.0369
_refine_ls_shift/su_max 0.001
_refine_ls_shift/su_mean 0.000
_refine_ls_structure_factor_coef Fsqd
_refine_ls_weighting_details 'calc w = 1/[\s^2^(Fo^2^)+(0.0665P)^2^+0.5716P] where P=(Fo^2^+2Fc^2^)/3'
_refine_ls_weighting_scheme calc
_refine_ls_wR_factor_gt 0.0994
_refine_ls_wR_factor_ref 0.1097
_reflns_number_gt 1865
_reflns_number_total 4125
_reflns_threshold_expression I>2\s(I)
_cod_data_source_file bt2793.cif
_cod_data_source_block I
_cod_database_code 2219782
_cod_database_fobs_code 2219782

loop_
_symmetry_equiv_pos_as_xyz
'x, y, z'
'-x, -y, -z'

loop_
_atom_site_type_symbol
_atom_site_label
_atom_site_fract_x
_atom_site_fract_y
_atom_site_fract_z
_atom_site_U_iso_or_equiv
_atom_site_adp_type
_atom_site_calc_flag
_atom_site_refinement_flags
_atom_site_occupancy
C C1 1.5753(4) 1.1759(2) 0.25135(19) 0.0371(6) Uani d . 1
H H1A 1.6241 1.2745 0.2819 0.056 Uiso calc R 1
H H1B 1.5448 1.1483 0.1777 0.056 Uiso calc R 1
H H1C 1.6836 1.1382 0.2689 0.056 Uiso calc R 1
C C2 1.3767(3) 1.1237(2) 0.29126(16) 0.0272(5) Uani d . 1
C C3 1.2717(3) 1.2119(2) 0.35009(16) 0.0302(5) Uani d . 1
H H3A 1.3247 1.3062 0.3659 0.036 Uiso calc R 1
C C4 1.0896(3) 1.1610(2) 0.38542(16) 0.0272(5) Uani d . 1
H H4A 1.0227 1.2222 0.4251 0.033 Uiso calc R 1
C C5 1.2941(3) 0.9840(2) 0.27002(16) 0.0271(5) Uani d . 1
H H5A 1.3639 0.9236 0.2317 0.032 Uiso calc R 1
C C6 1.1100(3) 0.9315(2) 0.30440(15) 0.0243(5) Uani d . 1
C C7 1.0027(3) 1.0199(2) 0.36312(15) 0.0230(5) Uani d . 1
C C8 0.8034(3) 0.9769(2) 0.40407(15) 0.0230(5) Uani d . 1
C C9 0.4670(3) 0.6593(2) 0.40029(15) 0.0272(5) Uani d . 1
C C10 0.2783(3) 0.6153(2) 0.44886(17) 0.0356(6) Uani d . 1
H H10A 0.2494 0.6963 0.4956 0.043 Uiso calc R 1
H H10B 0.3117 0.5625 0.4890 0.043 Uiso calc R 1
C C11 0.0800(4) 0.5283(3) 0.3690(2) 0.0434(6) Uani d . 1
H H11A -0.0362 0.5022 0.4034 0.065 Uiso calc R 1
H H11B 0.1071 0.4472 0.3232 0.065 Uiso calc R 1
H H11C 0.0442 0.5809 0.3303 0.065 Uiso calc R 1
C C12 2.0539(4) 0.8165(3) -0.0799(2) 0.0423(6) Uani d . 1
H H12A 2.0282 0.8592 -0.1281 0.063 Uiso calc R 1
H H12B 2.1120 0.7422 -0.1122 0.063 Uiso calc R 1
H H12C 2.1528 0.8831 -0.0208 0.063 Uiso calc R 1
C C13 1.8475(3) 0.7613(2) -0.04652(17) 0.0312(5) Uani d . 1
C C14 1.8192(3) 0.8096(2) 0.05601(17) 0.0331(5) Uani d . 1
H H14A 1.9293 0.8769 0.1054 0.040 Uiso calc R 1
C C15 1.6810(3) 0.6616(2) -0.11824(16) 0.0293(5) Uani d . 1
H H15A 1.6985 0.6282 -0.1870 0.035 Uiso calc R 1
C C16 1.4884(3) 0.6101(2) -0.08999(16) 0.0267(5) Uani d . 1
C C17 1.6287(3) 0.7582(2) 0.08499(17) 0.0320(5) Uani d . 1
H H17A 1.6136 0.7910 0.1541 0.038 Uiso calc R 1
C C18 1.4587(3) 0.6587(2) 0.01368(16) 0.0257(5) Uani d . 1
C C19 1.2600(3) 0.6131(2) 0.05327(16) 0.0252(5) Uani d . 1
N N1 0.7128(3) 0.84114(17) 0.37670(13) 0.0273(4) Uani d . 1
H H1D 0.7663 0.7838 0.3347 0.033 Uiso calc R 1
N N2 0.5341(3) 0.79291(17) 0.41560(13) 0.0263(4) Uani d . 1
H H2A 0.4672 0.8484 0.4492 0.032 Uiso calc R 1
O O4 1.2460(2) 0.65694(15) 0.14648(11) 0.0333(4) Uani d . 1
O O1 1.0312(2) 0.79309(14) 0.28105(11) 0.0322(4) Uani d . 1
H H1E 1.1084 0.7533 0.2467 0.048 Uiso calc R 1
O O2 0.7227(2) 1.06102(14) 0.45964(11) 0.0314(4) Uani d . 1
O O3 0.5567(2) 0.57635(14) 0.34881(11) 0.0329(4) Uani d . 1
N N3 1.0943(3) 0.52334(18) -0.01587(15) 0.0291(5) Uani d . 1
O O5 1.3246(2) 0.51267(15) -0.16289(12) 0.0333(4) Uani d . 1
H H3B 1.104(4) 0.490(2) -0.0786(19) 0.036(7) Uiso d . 1
H H5B 1.368(4) 0.481(3) -0.223(2) 0.055(8) Uiso d . 1

loop_
_atom_site_aniso_label
_atom_site_aniso_U_11
_atom_site_aniso_U_22
_atom_site_aniso_U_33
_atom_site_aniso_U_12
_atom_site_aniso_U_13
_atom_site_aniso_U_23
C1 0.0265(12) 0.0416(14) 0.0485(14) 0.0077(11) 0.0136(10) 0.0233(11)
C2 0.0192(11) 0.0345(13) 0.0299(12) 0.0067(10) 0.0031(9) 0.0148(10)
C3 0.0249(12) 0.0268(12) 0.0401(13) 0.0045(10) 0.0048(10) 0.0158(10)
C4 0.0249(12) 0.0262(12) 0.0316(12) 0.0094(10) 0.0067(9) 0.0100(9)
C5 0.0226(12) 0.0307(12) 0.0293(12) 0.0108(10) 0.0085(9) 0.0096(9)
C6 0.0235(12) 0.0234(12) 0.0256(11) 0.0058(9) 0.0056(9) 0.0089(9)
C7 0.0196(11) 0.0280(12) 0.0221(11) 0.0073(9) 0.0038(8) 0.0095(9)
C8 0.0208(11) 0.0267(12) 0.0222(11) 0.0079(10) 0.0042(9) 0.0087(9)
C9 0.0287(12) 0.0254(12) 0.0253(11) 0.0071(10) 0.0090(9) 0.0060(9)
C10 0.0349(13) 0.0255(12) 0.0442(14) 0.0059(10) 0.0223(11) 0.0088(10)
C11 0.0267(13) 0.0530(15) 0.0628(17) 0.0105(12) 0.0157(12) 0.0356(13)
C12 0.0302(13) 0.0454(14) 0.0524(15) 0.0062(11) 0.0121(11) 0.0216(12)
C13 0.0278(12) 0.0308(12) 0.0407(14) 0.0104(10) 0.0087(10) 0.0182(11)
C14 0.0267(13) 0.0323(13) 0.0373(13) 0.0046(10) 0.0022(10) 0.0122(10)
C15 0.0303(13) 0.0303(12) 0.0302(12) 0.0104(10) 0.0108(10) 0.0123(10)
C16 0.0259(12) 0.0248(11) 0.0302(12) 0.0090(9) 0.0061(9) 0.0093(9)
C17 0.0333(13) 0.0346(13) 0.0283(12) 0.0126(11) 0.0076(10) 0.0091(10)
C18 0.0276(12) 0.0233(11) 0.0313(12) 0.0117(9) 0.0119(10) 0.0120(9)
C19 0.0287(13) 0.0233(11) 0.0303(13) 0.0143(10) 0.0126(10) 0.0117(10)
N1 0.0245(10) 0.0254(10) 0.0316(10) 0.0066(8) 0.0167(8) 0.0079(8)
N2 0.0222(10) 0.0266(10) 0.0321(10) 0.0089(8) 0.0167(8) 0.0097(8)
O4 0.0351(9) 0.0339(9) 0.0309(9) 0.0122(7) 0.0152(7) 0.0083(7)
O1 0.0301(9) 0.0232(8) 0.0429(9) 0.0079(7) 0.0195(7) 0.0087(7)
O2 0.0284(8) 0.0286(8) 0.0383(9) 0.0105(7) 0.0155(7) 0.0101(7)
O3 0.0338(9) 0.0282(8) 0.0356(9) 0.0094(7) 0.0166(7) 0.0076(7)
N3 0.0258(10) 0.0340(11) 0.0290(11) 0.0080(9) 0.0153(9) 0.0116(9)
O5 0.0280(9) 0.0366(9) 0.0262(9) 0.0017(7) 0.0106(7) 0.0044(7)

loop_
_atom_type_symbol
_atom_type_description
_atom_type_scat_dispersion_real
_atom_type_scat_dispersion_imag
_atom_type_scat_source
C C 0.0033 0.0016 'International Tables Vol C Tables 4.2.6.8 and 6.1.1.4'
H H 0.0000 0.0000 'International Tables Vol C Tables 4.2.6.8 and 6.1.1.4'
N N 0.0061 0.0033 'International Tables Vol C Tables 4.2.6.8 and 6.1.1.4'
O O 0.0106 0.0060 'International Tables Vol C Tables 4.2.6.8 and 6.1.1.4'

loop_
_geom_angle_atom_site_label_1
_geom_angle_atom_site_label_2
_geom_angle_atom_site_label_3
_geom_angle_site_symmetry_1
_geom_angle_site_symmetry_3
_geom_angle
C2 C1 H1A . . 109.5
C2 C1 H1B . . 109.5
H1A C1 H1B . . 109.5
C2 C1 H1C . . 109.5
H1A C1 H1C . . 109.5
H1B C1 H1C . . 109.5
C5 C2 C3 . . 118.03(19)
C5 C2 C1 . . 120.00(19)
C3 C2 C1 . . 121.96(19)
C4 C3 C2 . . 120.70(19)
C4 C3 H3A . . 119.6
C2 C3 H3A . . 119.6
C3 C4 C7 . . 121.80(19)
C3 C4 H4A . . 119.1
C7 C4 H4A . . 119.1
C2 C5 C6 . . 121.78(19)
C2 C5 H5A . . 119.1
C6 C5 H5A . . 119.1
O1 C6 C5 . . 120.36(17)
O1 C6 C7 . . 119.25(17)
C5 C6 C7 . . 120.39(18)
C4 C7 C6 . . 117.28(18)
C4 C7 C8 . . 117.01(18)
C6 C7 C8 . . 125.70(18)
O2 C8 N1 . . 120.91(18)
O2 C8 C7 . . 122.27(18)
N1 C8 C7 . . 116.81(17)
O3 C9 N2 . . 121.63(19)
O3 C9 C10 . . 122.19(18)
N2 C9 C10 . . 116.18(18)
C9 C10 C11 . . 112.34(18)
C9 C10 H10A . . 109.1
C11 C10 H10A . . 109.1
C9 C10 H10B . . 109.1
C11 C10 H10B . . 109.1
H10A C10 H10B . . 107.9
C10 C11 H11A . . 109.5
C10 C11 H11B . . 109.5
H11A C11 H11B . . 109.5
C10 C11 H11C . . 109.5
H11A C11 H11C . . 109.5
H11B C11 H11C . . 109.5
C13 C12 H12A . . 109.5
C13 C12 H12B . . 109.5
H12A C12 H12B . . 109.5
C13 C12 H12C . . 109.5
H12A C12 H12C . . 109.5
H12B C12 H12C . . 109.5
C15 C13 C14 . . 118.5(2)
C15 C13 C12 . . 120.2(2)
C14 C13 C12 . . 121.3(2)
C17 C14 C13 . . 120.4(2)
C17 C14 H14A . . 119.8
C13 C14 H14A . . 119.8
C13 C15 C16 . . 121.5(2)
C13 C15 H15A . . 119.3
C16 C15 H15A . . 119.3
O5 C16 C15 . . 120.35(18)
O5 C16 C18 . . 119.40(18)
C15 C16 C18 . . 120.25(19)
C14 C17 C18 . . 121.9(2)
C14 C17 H17A . . 119.1
C18 C17 H17A . . 119.1
C17 C18 C16 . . 117.49(19)
C17 C18 C19 . . 117.19(18)
C16 C18 C19 . . 125.33(19)
O4 C19 N3 . . 120.78(19)
O4 C19 C18 . . 122.20(19)
N3 C19 C18 . . 117.01(18)
C8 N1 N2 . . 120.37(16)
C8 N1 H1D . . 119.8
N2 N1 H1D . . 119.8
C9 N2 N1 . . 119.05(16)
C9 N2 H2A . . 120.5
N1 N2 H2A . . 120.5
C6 O1 H1E . . 109.5
C19 N3 N3 . 2_765 119.9(2)
C19 N3 H3B . . 121.4(16)
N3 N3 H3B 2_765 . 118.6(16)
C16 O5 H5B . . 110.8(17)

loop_
_geom_bond_atom_site_label_1
_geom_bond_atom_site_label_2
_geom_bond_site_symmetry_2
_geom_bond_distance
C1 C2 . 1.505(3)
C1 H1A . 0.9600
C1 H1B . 0.9600
C1 H1C . 0.9600
C2 C5 . 1.385(3)
C2 C3 . 1.388(3)
C3 C4 . 1.380(3)
C3 H3A . 0.9300
C4 C7 . 1.399(3)
C4 H4A . 0.9300
C5 C6 . 1.388(3)
C5 H5A . 0.9300
C6 O1 . 1.365(2)
C6 C7 . 1.400(3)
C7 C8 . 1.492(3)
C8 O2 . 1.234(2)
C8 N1 . 1.342(3)
C9 O3 . 1.244(2)
C9 N2 . 1.332(3)
C9 C10 . 1.500(3)
C10 C11 . 1.526(3)
C10 H10A . 0.9700
C10 H10B . 0.9700
C11 H11A . 0.9600
C11 H11B . 0.9600
C11 H11C . 0.9600
C12 C13 . 1.508(3)
C12 H12A . 0.9600
C12 H12B . 0.9600
C12 H12C . 0.9600
C13 C15 . 1.382(3)
C13 C14 . 1.390(3)
C14 C17 . 1.381(3)
C14 H14A . 0.9300
C15 C16 . 1.387(3)
C15 H15A . 0.9300
C16 O5 . 1.371(2)
C16 C18 . 1.407(3)
C17 C18 . 1.391(3)
C17 H17A . 0.9300
C18 C19 . 1.485(3)
C19 O4 . 1.243(2)
C19 N3 . 1.330(3)
N1 N2 . 1.382(2)
N1 H1D . 0.8600
N2 H2A . 0.8600
O1 H1E . 0.8200
N3 N3 2_765 1.376(3)
N3 H3B . 0.84(2)
O5 H5B . 0.88(3)

loop_
_geom_hbond_atom_site_label_D
_geom_hbond_atom_site_label_H
_geom_hbond_atom_site_label_A
_geom_hbond_site_symmetry_A
_geom_hbond_distance_DH
_geom_hbond_distance_HA
_geom_hbond_distance_DA
_geom_hbond_angle_DHA
_geom_hbond_publ_flag
N1 H1D O1 . 0.8600 1.9300 2.620(2) 136.00 yes
O1 H1E O4 . 0.8200 1.8700 2.682(2) 169.00 yes
N2 H2A O2 2_676 0.8600 2.0300 2.866(2) 165.00 yes
N3 H3B O5 . 0.84(2) 1.94(3) 2.613(3) 136(2) yes
N3 H3B O4 2_765 0.84(2) 2.37(3) 2.655(3) 101(2) yes
O5 H5B O3 2_765 0.89(3) 1.80(3) 2.685(2) 175(2) yes
